data_7003798
loop_
_publ_author_name
'Mu\~noz-Moreno, Bianca K.'
'Claver, Carmen'
'Ruiz, Aurora'
'Bianchini, Claudio'
'Meli, Andrea'
'Oberhauser, Werner'

_publ_section_title
;
 Synthesis of palladium(ii) complexes containing a new
 \a-d-xylofuranose-modified diphosphine and their application as
 catalyst precursors in the co- and terpolymerization of CO--ethene and
 propene
;
_journal_issue 20
_journal_name_full 'Dalton Transactions'
_journal_page_first 2741
_journal_page_last 2750
_journal_paper_doi 10.1039/b719748a
_journal_year 2008
_chemical_absolute_configuration ad
_chemical_formula_sum 'C36 H40 Cl2 O7 P2 Pd'
_chemical_formula_weight 823.92
_chemical_name_systematic
;
?
;
_space_group_IT_number 19
_symmetry_cell_setting orthorhombic
_symmetry_space_group_name_Hall 'P 2ac 2ab'
_symmetry_space_group_name_H-M 'P 21 21 21'
_atom_sites_solution_hydrogens geom
_atom_sites_solution_primary direct
_atom_sites_solution_secondary difmap
_audit_creation_date 2007-04-14T17:26:18-00:00
_audit_creation_method 'WinGX routine CIF_UPDATE'
_cell_angle_alpha 90.000(5)
_cell_angle_beta 90.000(5)
_cell_angle_gamma 90.000(5)
_cell_formula_units_Z 4
_cell_length_a 11.395(5)
_cell_length_b 17.986(5)
_cell_length_c 20.001(5)
_cell_measurement_temperature 170(2)
_cell_volume 4099(2)
_computing_cell_refinement 'Oxford Diffraction software'
_computing_data_collection 'Oxford Diffraction software'
_computing_structure_refinement 'SHELXL-97 (Sheldrick, 1997)'
_computing_structure_solution 'SIR-97, WinGX v1.70.01'(Farrugia, 1997)'
_diffrn_ambient_temperature 170(2)
_diffrn_measured_fraction_theta_full 0.987
_diffrn_measured_fraction_theta_max 0.987
_diffrn_radiation_monochromator graphite
_diffrn_radiation_type CuK\a
_diffrn_radiation_wavelength 1.54184
_diffrn_reflns_av_R_equivalents 0.1303
_diffrn_reflns_av_unetI/netI 0.0769
_diffrn_reflns_limit_h_max 13
_diffrn_reflns_limit_h_min -13
_diffrn_reflns_limit_k_max 21
_diffrn_reflns_limit_k_min -20
_diffrn_reflns_limit_l_max 23
_diffrn_reflns_limit_l_min -23
_diffrn_reflns_number 59870
_diffrn_reflns_theta_full 64.83
_diffrn_reflns_theta_max 64.83
_diffrn_reflns_theta_min 4.42
_exptl_absorpt_coefficient_mu 5.936
_exptl_absorpt_correction_type empirical
_exptl_crystal_density_diffrn 1.335
_exptl_crystal_density_method 'not measured'
_exptl_crystal_F_000 1688
_exptl_crystal_size_max 0.35
_exptl_crystal_size_mid 0.25
_exptl_crystal_size_min 0.10
_refine_diff_density_max 1.045
_refine_diff_density_min -0.684
_refine_diff_density_rms 0.08
_refine_ls_abs_structure_details 'Flack H D (1983), Acta Cryst. A39, 876-881'
_refine_ls_abs_structure_Flack -0.016(8)
_refine_ls_extinction_method none
_refine_ls_goodness_of_fit_ref 0.967
_refine_ls_hydrogen_treatment constr
_refine_ls_matrix_type full
_refine_ls_number_parameters 439
_refine_ls_number_reflns 6800
_refine_ls_number_restraints 0
_refine_ls_restrained_S_all 0.967
_refine_ls_R_factor_all 0.0574
_refine_ls_R_factor_gt 0.0415
_refine_ls_shift/su_max 0.003
_refine_ls_shift/su_mean 0
_refine_ls_structure_factor_coef Fsqd
_refine_ls_weighting_details 'calc w=1/[\s^2^(Fo^2^)+(0.0511P)^2^+0.0000P] where P=(Fo^2^+2Fc^2^)/3'
_refine_ls_weighting_scheme calc
_refine_ls_wR_factor_gt 0.0900
_refine_ls_wR_factor_ref 0.0954
_reflns_number_gt 5206
_reflns_number_total 6800
_reflns_threshold_expression >2sigma(I)
_cod_data_source_file b719748a.txt
_cod_data_source_block xylophos
_cod_database_code 7003798

loop_
_symmetry_equiv_pos_as_xyz
'x, y, z'
'-x+1/2, -y, z+1/2'
'x+1/2, -y+1/2, -z'
'-x, y+1/2, -z+1/2'

loop_
_atom_site_label
_atom_site_type_symbol
_atom_site_fract_x
_atom_site_fract_y
_atom_site_fract_z
_atom_site_U_iso_or_equiv
_atom_site_adp_type
_atom_site_occupancy
_atom_site_symmetry_multiplicity
_atom_site_calc_flag
_atom_site_refinement_flags
_atom_site_disorder_assembly
_atom_site_disorder_group
Pd1 Pd 0.58995(4) 0.04691(2) 0.659079(18) 0.02879(11) Uani 1 1 d . . .
Cl1 Cl 0.58410(15) 0.08656(8) 0.77076(6) 0.0453(4) Uani 1 1 d . . .
Cl2 Cl 0.76013(13) -0.02548(7) 0.67668(7) 0.0405(4) Uani 1 1 d . . .
P1 P 0.58040(14) 0.00244(7) 0.55308(6) 0.0284(3) Uani 1 1 d . . .
P2 P 0.44448(12) 0.12798(7) 0.63849(7) 0.0318(4) Uani 1 1 d . . .
O1 O 0.4512(4) -0.1269(2) 0.60405(19) 0.0441(10) Uani 1 1 d . . .
O2 O 0.6154(4) -0.0123(2) 0.4047(2) 0.0512(12) Uani 1 1 d . . .
O3 O 0.2119(4) 0.1959(2) 0.6092(2) 0.0515(12) Uani 1 1 d . . .
O4 O 0.6352(4) 0.2339(2) 0.6232(2) 0.0457(11) Uani 1 1 d . . .
O5 O 0.2493(4) 0.0350(2) 0.39507(18) 0.0431(10) Uani 1 1 d . . .
O6 O 0.2747(3) -0.0595(2) 0.46865(18) 0.0432(10) Uani 1 1 d . . .
O7 O 0.4055(4) 0.10023(17) 0.43996(16) 0.0349(9) Uani 1 1 d . . .
C1 C 0.6200(5) -0.0953(3) 0.5455(3) 0.0365(15) Uani 1 1 d . . .
C2 C 0.7295(6) -0.1146(3) 0.5162(3) 0.0417(15) Uani 1 1 d . . .
H2 H 0.7802 -0.0779 0.5008 0.05 Uiso 1 1 calc R . .
C3 C 0.7589(7) -0.1881(4) 0.5110(3) 0.0561(19) Uani 1 1 d . . .
H3 H 0.8297 -0.2011 0.491 0.067 Uiso 1 1 calc R . .
C4 C 0.6870(7) -0.2425(4) 0.5344(3) 0.0577(19) Uani 1 1 d . . .
H4 H 0.7085 -0.2921 0.53 0.069 Uiso 1 1 calc R . .
C5 C 0.5843(7) -0.2244(3) 0.5641(3) 0.0543(17) Uani 1 1 d . . .
H5 H 0.5357 -0.2621 0.5797 0.065 Uiso 1 1 calc R . .
C6 C 0.5492(6) -0.1498(3) 0.5721(3) 0.0435(17) Uani 1 1 d . . .
C7 C 0.3671(6) -0.1795(4) 0.6244(3) 0.060(2) Uani 1 1 d . . .
H7A H 0.3369 -0.205 0.5859 0.09 Uiso 1 1 calc R . .
H7B H 0.3041 -0.1547 0.6471 0.09 Uiso 1 1 calc R . .
H7C H 0.4029 -0.2148 0.6541 0.09 Uiso 1 1 calc R . .
C8 C 0.6827(5) 0.0511(3) 0.5002(3) 0.0332(13) Uani 1 1 d . . .
C9 C 0.7595(6) 0.1005(3) 0.5300(3) 0.0434(16) Uani 1 1 d . . .
H9 H 0.7545 0.11 0.5756 0.052 Uiso 1 1 calc R . .
C10 C 0.8442(6) 0.1359(4) 0.4913(4) 0.0581(19) Uani 1 1 d . . .
H10 H 0.898 0.1678 0.5114 0.07 Uiso 1 1 calc R . .
C11 C 0.8487(7) 0.1237(4) 0.4229(4) 0.066(2) Uani 1 1 d . . .
H11 H 0.9023 0.1504 0.3973 0.079 Uiso 1 1 calc R . .
C12 C 0.7778(6) 0.0746(4) 0.3925(4) 0.0539(19) Uani 1 1 d . . .
H12 H 0.7862 0.0642 0.3472 0.065 Uiso 1 1 calc R . .
C13 C 0.6902(5) 0.0390(3) 0.4307(3) 0.0423(15) Uani 1 1 d . . .
C14 C 0.6246(6) -0.0300(5) 0.3352(3) 0.085(3) Uani 1 1 d . . .
H14A H 0.6098 0.0138 0.3091 0.128 Uiso 1 1 calc R . .
H14B H 0.5681 -0.0675 0.324 0.128 Uiso 1 1 calc R . .
H14C H 0.7022 -0.0481 0.3258 0.128 Uiso 1 1 calc R . .
C15 C 0.3017(5) 0.0931(3) 0.6577(3) 0.0366(13) Uani 1 1 d . . .
C16 C 0.2930(6) 0.0213(4) 0.6893(3) 0.0515(18) Uani 1 1 d . . .
H16 H 0.3608 -0.0042 0.7012 0.062 Uiso 1 1 calc R . .
C17 C 0.1840(7) -0.0098(4) 0.7021(4) 0.065(2) Uani 1 1 d . . .
H17 H 0.1778 -0.0549 0.7245 0.078 Uiso 1 1 calc R . .
C18 C 0.0841(7) 0.0278(4) 0.6806(3) 0.065(2) Uani 1 1 d . . .
H18 H 0.011 0.0059 0.6871 0.078 Uiso 1 1 calc R . .
C19 C 0.0897(6) 0.0958(4) 0.6502(3) 0.0611(17) Uani 1 1 d . . .
H19 H 0.021 0.1199 0.6375 0.073 Uiso 1 1 calc R . .
C20 C 0.1967(6) 0.1289(4) 0.6382(3) 0.0456(16) Uani 1 1 d . . .
C21 C 0.1114(7) 0.2362(5) 0.5897(5) 0.095(3) Uani 1 1 d . . .
H21A H 0.0888 0.2216 0.5453 0.143 Uiso 1 1 calc R . .
H21B H 0.1287 0.2884 0.5902 0.143 Uiso 1 1 calc R . .
H21C H 0.0484 0.226 0.6202 0.143 Uiso 1 1 calc R . .
C22 C 0.4586(5) 0.2168(3) 0.6809(3) 0.0342(14) Uani 1 1 d . . .
C23 C 0.3746(5) 0.2404(3) 0.7271(3) 0.0401(15) Uani 1 1 d . . .
H23 H 0.313 0.209 0.7387 0.048 Uiso 1 1 calc R . .
C24 C 0.3826(6) 0.3099(3) 0.7552(3) 0.0455(17) Uani 1 1 d . . .
H24 H 0.3249 0.326 0.7848 0.055 Uiso 1 1 calc R . .
C25 C 0.4759(6) 0.3562(3) 0.7399(3) 0.0488(18) Uani 1 1 d . . .
H25 H 0.4797 0.4034 0.7588 0.059 Uiso 1 1 calc R . .
C26 C 0.5643(6) 0.3326(3) 0.6964(3) 0.0517(18) Uani 1 1 d . . .
H26 H 0.6277 0.3634 0.6869 0.062 Uiso 1 1 calc R . .
C27 C 0.5559(5) 0.2621(3) 0.6674(3) 0.0415(15) Uani 1 1 d . . .
C28 C 0.7325(7) 0.2819(4) 0.6040(4) 0.080(3) Uani 1 1 d . . .
H28A H 0.7756 0.2591 0.5682 0.12 Uiso 1 1 calc R . .
H28B H 0.7834 0.2891 0.6417 0.12 Uiso 1 1 calc R . .
H28C H 0.7025 0.329 0.5894 0.12 Uiso 1 1 calc R . .
C29 C 0.4271(5) 0.0086(3) 0.5221(2) 0.0286(13) Uani 1 1 d . . .
H29 H 0.3775 -0.0113 0.5579 0.034 Uiso 1 1 calc R . .
C30 C 0.3852(5) 0.0888(3) 0.5100(2) 0.0306(14) Uani 1 1 d . . .
H30 H 0.3002 0.0901 0.5174 0.037 Uiso 1 1 calc R . .
C31 C 0.4381(5) 0.1517(3) 0.5485(3) 0.0374(15) Uani 1 1 d . . .
H31A H 0.3913 0.1962 0.5423 0.045 Uiso 1 1 calc R . .
H31B H 0.5166 0.1616 0.532 0.045 Uiso 1 1 calc R . .
C32 C 0.3891(5) -0.0308(3) 0.4586(2) 0.0337(14) Uani 1 1 d . . .
H32 H 0.4453 -0.0684 0.4434 0.04 Uiso 1 1 calc R . .
C33 C 0.3715(5) 0.0342(3) 0.4069(3) 0.0385(15) Uani 1 1 d . . .
H33 H 0.4163 0.026 0.3657 0.046 Uiso 1 1 calc R . .
C34 C 0.2026(6) -0.0366(4) 0.4145(3) 0.0470(16) Uani 1 1 d . . .
C35 C 0.2139(6) -0.0895(3) 0.3562(3) 0.0513(18) Uani 1 1 d . . .
H35A H 0.2946 -0.0924 0.3427 0.077 Uiso 1 1 calc R . .
H35B H 0.1673 -0.0717 0.3195 0.077 Uiso 1 1 calc R . .
H35C H 0.187 -0.1379 0.3693 0.077 Uiso 1 1 calc R . .
C36 C 0.0787(6) -0.0270(4) 0.4385(3) 0.069(2) Uani 1 1 d . . .
H36A H 0.0756 0.0126 0.4706 0.104 Uiso 1 1 calc R . .
H36B H 0.0522 -0.0723 0.4589 0.104 Uiso 1 1 calc R . .
H36C H 0.029 -0.0151 0.4012 0.104 Uiso 1 1 calc R . .

loop_
_atom_site_aniso_label
_atom_site_aniso_U_11
_atom_site_aniso_U_22
_atom_site_aniso_U_33
_atom_site_aniso_U_23
_atom_site_aniso_U_13
_atom_site_aniso_U_12
Pd1 0.0293(2) 0.0322(2) 0.02491(19) 0.00197(18) -0.0015(2) -0.00092(19)
Cl1 0.0491(9) 0.0602(9) 0.0267(7) -0.0030(6) -0.0036(8) 0.0063(9)
Cl2 0.0325(8) 0.0469(9) 0.0420(9) 0.0014(6) -0.0065(6) 0.0060(6)
P1 0.0312(8) 0.0291(7) 0.0248(7) 0.0007(5) -0.0006(7) 0.0008(7)
P2 0.0318(9) 0.0345(8) 0.0293(8) -0.0037(6) -0.0008(6) 0.0009(6)
O1 0.053(3) 0.038(2) 0.041(2) 0.0079(18) 0.004(2) 0.000(2)
O2 0.056(3) 0.064(3) 0.033(2) -0.008(2) 0.010(2) 0.001(2)
O3 0.040(3) 0.065(3) 0.050(3) -0.002(2) -0.007(2) 0.011(2)
O4 0.043(3) 0.043(2) 0.051(3) -0.006(2) 0.008(2) -0.005(2)
O5 0.044(3) 0.038(2) 0.047(2) 0.0013(18) -0.012(2) 0.001(2)
O6 0.041(2) 0.055(3) 0.034(2) -0.0010(19) -0.0065(19) -0.010(2)
O7 0.045(2) 0.0311(19) 0.028(2) 0.0024(15) -0.004(2) 0.002(2)
C1 0.043(4) 0.031(3) 0.035(3) -0.002(3) -0.009(3) 0.004(3)
C2 0.044(4) 0.041(4) 0.040(4) -0.003(3) 0.005(3) 0.001(3)
C3 0.070(5) 0.054(4) 0.044(4) -0.006(3) 0.005(4) 0.010(4)
C4 0.079(6) 0.035(4) 0.059(5) 0.002(3) 0.001(4) 0.021(4)
C5 0.070(5) 0.037(4) 0.056(4) 0.000(3) -0.009(4) -0.002(4)
C6 0.067(5) 0.037(4) 0.026(3) 0.000(3) -0.005(3) 0.003(3)
C7 0.058(5) 0.059(4) 0.062(5) -0.005(4) -0.004(4) -0.018(4)
C8 0.032(3) 0.034(3) 0.034(3) 0.005(3) 0.006(3) 0.010(3)
C9 0.046(4) 0.041(4) 0.043(4) 0.007(3) 0.001(3) -0.009(3)
C10 0.045(4) 0.054(4) 0.075(5) 0.006(4) 0.015(4) -0.009(3)
C11 0.061(5) 0.060(5) 0.076(6) 0.012(4) 0.042(4) 0.000(4)
C12 0.055(5) 0.059(5) 0.048(4) 0.004(3) 0.022(4) -0.003(4)
C13 0.037(4) 0.051(4) 0.039(4) 0.004(3) 0.006(3) 0.011(3)
C14 0.064(5) 0.145(7) 0.046(4) -0.023(5) 0.008(4) -0.012(5)
C15 0.029(3) 0.048(3) 0.033(3) -0.013(3) -0.001(3) -0.004(3)
C16 0.051(4) 0.064(4) 0.040(4) -0.012(3) 0.018(3) -0.012(3)
C17 0.062(5) 0.074(5) 0.060(5) 0.002(4) 0.011(4) -0.035(4)
C18 0.027(4) 0.104(6) 0.064(5) -0.004(4) -0.002(4) -0.017(4)
C19 0.042(4) 0.073(5) 0.068(5) 0.008(4) 0.003(5) -0.008(4)
C20 0.045(4) 0.056(4) 0.035(4) -0.005(3) -0.002(3) 0.000(3)
C21 0.050(6) 0.104(6) 0.131(8) 0.029(6) -0.014(5) 0.009(5)
C22 0.039(4) 0.037(3) 0.026(3) 0.001(2) -0.005(3) -0.001(3)
C23 0.040(4) 0.051(4) 0.029(3) 0.003(3) 0.001(3) 0.003(3)
C24 0.050(5) 0.051(4) 0.035(4) -0.016(3) 0.001(3) 0.012(3)
C25 0.069(5) 0.043(4) 0.034(4) -0.013(3) 0.000(3) 0.003(4)
C26 0.062(5) 0.047(4) 0.046(4) 0.000(3) -0.015(4) -0.017(3)
C27 0.054(4) 0.033(3) 0.037(4) -0.001(3) 0.000(3) 0.003(3)
C28 0.074(6) 0.066(5) 0.100(6) -0.011(4) 0.029(5) -0.030(5)
C29 0.031(3) 0.030(3) 0.025(3) 0.002(2) -0.004(3) -0.002(3)
C30 0.034(4) 0.036(3) 0.022(3) -0.002(2) 0.010(2) 0.001(3)
C31 0.037(4) 0.041(3) 0.034(3) -0.004(3) 0.007(3) -0.001(3)
C32 0.027(4) 0.043(3) 0.030(3) 0.000(2) 0.000(2) 0.007(3)
C33 0.053(4) 0.029(3) 0.034(3) 0.002(3) -0.003(3) 0.002(3)
C34 0.047(4) 0.051(4) 0.043(4) 0.000(3) -0.014(3) -0.006(3)
C35 0.080(5) 0.041(3) 0.033(4) -0.002(3) -0.012(3) -0.014(3)
C36 0.041(4) 0.099(6) 0.067(5) 0.000(4) -0.002(4) -0.008(4)

loop_
_atom_type_symbol
_atom_type_description
_atom_type_scat_dispersion_real
_atom_type_scat_dispersion_imag
_atom_type_scat_source
C C 0.0181 0.0091 'International Tables Vol C Tables 4.2.6.8 and 6.1.1.4'
H H 0 0 'International Tables Vol C Tables 4.2.6.8 and 6.1.1.4'
O O 0.0492 0.0322 'International Tables Vol C Tables 4.2.6.8 and 6.1.1.4'
P P 0.2955 0.4335 'International Tables Vol C Tables 4.2.6.8 and 6.1.1.4'
Cl Cl 0.3639 0.7018 'International Tables Vol C Tables 4.2.6.8 and 6.1.1.4'
Pd Pd 0.1215 3.9337 'International Tables Vol C Tables 4.2.6.8 and 6.1.1.4'

loop_
_geom_angle_atom_site_label_1
_geom_angle_atom_site_label_2
_geom_angle_atom_site_label_3
_geom_angle
_geom_angle_site_symmetry_1
_geom_angle_site_symmetry_3
_geom_angle_publ_flag
P2 Pd1 P1 91.27(5) . . ?
P2 Pd1 Cl1 87.49(5) . . ?
P1 Pd1 Cl1 174.71(6) . . ?
P2 Pd1 Cl2 172.38(5) . . ?
P1 Pd1 Cl2 89.10(5) . . ?
Cl1 Pd1 Cl2 92.81(5) . . ?
C8 P1 C1 105.1(3) . . ?
C8 P1 C29 112.6(2) . . ?
C1 P1 C29 105.2(2) . . ?
C8 P1 Pd1 110.28(19) . . ?
C1 P1 Pd1 113.96(18) . . ?
C29 P1 Pd1 109.65(17) . . ?
C15 P2 C22 106.8(3) . . ?
C15 P2 C31 104.8(3) . . ?
C22 P2 C31 104.8(2) . . ?
C15 P2 Pd1 113.9(2) . . ?
C22 P2 Pd1 114.83(19) . . ?
C31 P2 Pd1 110.90(19) . . ?
C6 O1 C7 119.7(5) . . ?
C13 O2 C14 118.5(5) . . ?
C20 O3 C21 118.3(5) . . ?
C27 O4 C28 117.1(5) . . ?
C33 O5 C34 107.9(4) . . ?
C32 O6 C34 108.6(4) . . ?
C33 O7 C30 107.0(4) . . ?
C6 C1 C2 120.0(5) . . ?
C6 C1 P1 120.7(5) . . ?
C2 C1 P1 119.2(4) . . ?
C3 C2 C1 118.8(6) . . ?
C3 C2 H2 120.6 . . ?
C1 C2 H2 120.6 . . ?
C4 C3 C2 121.5(7) . . ?
C4 C3 H3 119.3 . . ?
C2 C3 H3 119.3 . . ?
C5 C4 C3 119.9(6) . . ?
C5 C4 H4 120 . . ?
C3 C4 H4 120 . . ?
C4 C5 C6 121.7(7) . . ?
C4 C5 H5 119.2 . . ?
C6 C5 H5 119.2 . . ?
O1 C6 C1 116.8(5) . . ?
O1 C6 C5 125.4(6) . . ?
C1 C6 C5 117.9(6) . . ?
O1 C7 H7A 109.5 . . ?
O1 C7 H7B 109.5 . . ?
H7A C7 H7B 109.5 . . ?
O1 C7 H7C 109.5 . . ?
H7A C7 H7C 109.5 . . ?
H7B C7 H7C 109.5 . . ?
C9 C8 C13 119.1(5) . . ?
C9 C8 P1 117.9(4) . . ?
C13 C8 P1 122.9(5) . . ?
C8 C9 C10 119.6(6) . . ?
C8 C9 H9 120.2 . . ?
C10 C9 H9 120.2 . . ?
C11 C10 C9 120.1(7) . . ?
C11 C10 H10 120 . . ?
C9 C10 H10 120 . . ?
C12 C11 C10 121.9(6) . . ?
C12 C11 H11 119.1 . . ?
C10 C11 H11 119.1 . . ?
C11 C12 C13 118.7(7) . . ?
C11 C12 H12 120.7 . . ?
C13 C12 H12 120.7 . . ?
O2 C13 C8 116.5(5) . . ?
O2 C13 C12 123.0(6) . . ?
C8 C13 C12 120.4(6) . . ?
O2 C14 H14A 109.5 . . ?
O2 C14 H14B 109.5 . . ?
H14A C14 H14B 109.5 . . ?
O2 C14 H14C 109.5 . . ?
H14A C14 H14C 109.5 . . ?
H14B C14 H14C 109.5 . . ?
C20 C15 C16 118.1(5) . . ?
C20 C15 P2 123.4(4) . . ?
C16 C15 P2 118.2(4) . . ?
C17 C16 C15 120.3(6) . . ?
C17 C16 H16 119.9 . . ?
C15 C16 H16 119.9 . . ?
C16 C17 C18 118.7(7) . . ?
C16 C17 H17 120.7 . . ?
C18 C17 H17 120.7 . . ?
C19 C18 C17 122.2(7) . . ?
C19 C18 H18 118.9 . . ?
C17 C18 H18 118.9 . . ?
C18 C19 C20 120.3(7) . . ?
C18 C19 H19 119.8 . . ?
C20 C19 H19 119.8 . . ?
O3 C20 C19 125.0(6) . . ?
O3 C20 C15 114.7(5) . . ?
C19 C20 C15 120.3(6) . . ?
O3 C21 H21A 109.5 . . ?
O3 C21 H21B 109.5 . . ?
H21A C21 H21B 109.5 . . ?
O3 C21 H21C 109.5 . . ?
H21A C21 H21C 109.5 . . ?
H21B C21 H21C 109.5 . . ?
C23 C22 C27 119.6(5) . . ?
C23 C22 P2 121.0(4) . . ?
C27 C22 P2 119.4(4) . . ?
C24 C23 C22 120.1(6) . . ?
C24 C23 H23 119.9 . . ?
C22 C23 H23 119.9 . . ?
C23 C24 C25 120.5(6) . . ?
C23 C24 H24 119.7 . . ?
C25 C24 H24 119.7 . . ?
C24 C25 C26 120.6(5) . . ?
C24 C25 H25 119.7 . . ?
C26 C25 H25 119.7 . . ?
C25 C26 C27 119.0(6) . . ?
C25 C26 H26 120.5 . . ?
C27 C26 H26 120.5 . . ?
O4 C27 C26 124.2(5) . . ?
O4 C27 C22 115.7(5) . . ?
C26 C27 C22 120.1(6) . . ?
O4 C28 H28A 109.5 . . ?
O4 C28 H28B 109.5 . . ?
H28A C28 H28B 109.5 . . ?
O4 C28 H28C 109.5 . . ?
H28A C28 H28C 109.5 . . ?
H28B C28 H28C 109.5 . . ?
C32 C29 C30 102.5(4) . . ?
C32 C29 P1 121.4(4) . . ?
C30 C29 P1 113.6(4) . . ?
C32 C29 H29 106.1 . . ?
C30 C29 H29 106.1 . . ?
P1 C29 H29 106.1 . . ?
O7 C30 C31 109.3(4) . . ?
O7 C30 C29 103.7(4) . . ?
C31 C30 C29 120.1(5) . . ?
O7 C30 H30 107.7 . . ?
C31 C30 H30 107.7 . . ?
C29 C30 H30 107.7 . . ?
C30 C31 P2 110.1(4) . . ?
C30 C31 H31A 109.6 . . ?
P2 C31 H31A 109.6 . . ?
C30 C31 H31B 109.6 . . ?
P2 C31 H31B 109.6 . . ?
H31A C31 H31B 108.2 . . ?
O6 C32 C29 108.3(4) . . ?
O6 C32 C33 104.3(4) . . ?
C29 C32 C33 103.9(4) . . ?
O6 C32 H32 113.2 . . ?
C29 C32 H32 113.2 . . ?
C33 C32 H32 113.2 . . ?
O5 C33 O7 109.8(4) . . ?
O5 C33 C32 104.1(5) . . ?
O7 C33 C32 106.4(4) . . ?
O5 C33 H33 112 . . ?
O7 C33 H33 112 . . ?
C32 C33 H33 112 . . ?
O6 C34 O5 104.5(5) . . ?
O6 C34 C36 109.6(5) . . ?
O5 C34 C36 109.2(6) . . ?
O6 C34 C35 110.9(5) . . ?
O5 C34 C35 108.7(5) . . ?
C36 C34 C35 113.5(5) . . ?
C34 C35 H35A 109.5 . . ?
C34 C35 H35B 109.5 . . ?
H35A C35 H35B 109.5 . . ?
C34 C35 H35C 109.5 . . ?
H35A C35 H35C 109.5 . . ?
H35B C35 H35C 109.5 . . ?
C34 C36 H36A 109.5 . . ?
C34 C36 H36B 109.5 . . ?
H36A C36 H36B 109.5 . . ?
C34 C36 H36C 109.5 . . ?
H36A C36 H36C 109.5 . . ?
H36B C36 H36C 109.5 . . ?

loop_
_geom_bond_atom_site_label_1
_geom_bond_atom_site_label_2
_geom_bond_distance
_geom_bond_site_symmetry_2
_geom_bond_publ_flag
Pd1 P2 2.2457(16) . ?
Pd1 P1 2.2687(14) . ?
Pd1 Cl1 2.3458(14) . ?
Pd1 Cl2 2.3621(16) . ?
P1 C8 1.802(5) . ?
P1 C1 1.822(5) . ?
P1 C29 1.856(6) . ?
P2 C15 1.786(5) . ?
P2 C22 1.816(5) . ?
P2 C31 1.851(5) . ?
O1 C6 1.351(7) . ?
O1 C7 1.407(7) . ?
O2 C13 1.359(7) . ?
O2 C14 1.429(7) . ?
O3 C20 1.348(7) . ?
O3 C21 1.410(8) . ?
O4 C27 1.363(7) . ?
O4 C28 1.456(7) . ?
O5 C33 1.412(7) . ?
O5 C34 1.447(7) . ?
O6 C32 1.416(6) . ?
O6 C34 1.420(7) . ?
O7 C33 1.414(6) . ?
O7 C30 1.434(6) . ?
C1 C6 1.376(8) . ?
C1 C2 1.422(8) . ?
C2 C3 1.367(8) . ?
C2 H2 0.93 . ?
C3 C4 1.360(9) . ?
C3 H3 0.93 . ?
C4 C5 1.352(9) . ?
C4 H4 0.93 . ?
C5 C6 1.408(8) . ?
C5 H5 0.93 . ?
C7 H7A 0.96 . ?
C7 H7B 0.96 . ?
C7 H7C 0.96 . ?
C8 C9 1.382(7) . ?
C8 C13 1.408(8) . ?
C9 C10 1.392(8) . ?
C9 H9 0.93 . ?
C10 C11 1.387(10) . ?
C10 H10 0.93 . ?
C11 C12 1.343(9) . ?
C11 H11 0.93 . ?
C12 C13 1.411(8) . ?
C12 H12 0.93 . ?
C14 H14A 0.96 . ?
C14 H14B 0.96 . ?
C14 H14C 0.96 . ?
C15 C20 1.414(8) . ?
C15 C16 1.440(8) . ?
C16 C17 1.386(8) . ?
C16 H16 0.93 . ?
C17 C18 1.392(10) . ?
C17 H17 0.93 . ?
C18 C19 1.369(9) . ?
C18 H18 0.93 . ?
C19 C20 1.377(8) . ?
C19 H19 0.93 . ?
C21 H21A 0.96 . ?
C21 H21B 0.96 . ?
C21 H21C 0.96 . ?
C22 C23 1.396(7) . ?
C22 C27 1.402(7) . ?
C23 C24 1.374(8) . ?
C23 H23 0.93 . ?
C24 C25 1.384(8) . ?
C24 H24 0.93 . ?
C25 C26 1.397(9) . ?
C25 H25 0.93 . ?
C26 C27 1.398(7) . ?
C26 H26 0.93 . ?
C28 H28A 0.96 . ?
C28 H28B 0.96 . ?
C28 H28C 0.96 . ?
C29 C32 1.517(7) . ?
C29 C30 1.540(7) . ?
C29 H29 0.98 . ?
C30 C31 1.495(7) . ?
C30 H30 0.98 . ?
C31 H31A 0.97 . ?
C31 H31B 0.97 . ?
C32 C33 1.572(7) . ?
C32 H32 0.98 . ?
C33 H33 0.98 . ?
C34 C36 1.501(9) . ?
C34 C35 1.511(8) . ?
C35 H35A 0.96 . ?
C35 H35B 0.96 . ?
C35 H35C 0.96 . ?
C36 H36A 0.96 . ?
C36 H36B 0.96 . ?
C36 H36C 0.96 . ?
